data_7716339
loop_
_publ_author_name
'Kushvaha, Saroj Kumar'
'Gorantla, Sai Manoj N. V. T.'
'Kallenbach, Paula'
'Herbst-Irmer, Regine'
'Stalke, Dietmar'
'Roesky, Herbert W.'

_publ_section_title
;
 Preparation of a high-coordinated-silicon-centered spiro-cyclic compound.
;
_journal_issue 27
_journal_name_full 'Dalton transactions (Cambridge, England : 2003)'
_journal_page_first 11410
_journal_page_last 11416
_journal_paper_doi 10.1039/d4dt00627e
_journal_volume 53
_journal_year 2024
_chemical_formula_moiety 'C41 H43 Cl N2 Si2'
_chemical_formula_sum 'C41 H43 Cl N2 Si2'
_chemical_formula_weight 655.40
_space_group_crystal_system triclinic
_space_group_IT_number 2
_space_group_name_Hall '-P 1'
_space_group_name_H-M_alt 'P -1'
_atom_sites_solution_hydrogens geom
_audit_creation_method SHELXL-2018/3
_audit_update_record
;
2024-01-19 deposited with the CCDC.	2024-06-05 downloaded from the CCDC.
;
_cell_angle_alpha 72.73(2)
_cell_angle_beta 85.07(3)
_cell_angle_gamma 75.62(2)
_cell_formula_units_Z 2
_cell_length_a 10.498(2)
_cell_length_b 10.599(2)
_cell_length_c 17.493(4)
_cell_measurement_reflns_used 9330
_cell_measurement_temperature 100(2)
_cell_measurement_theta_max 27.1465
_cell_measurement_theta_min 2.331
_cell_volume 1800.3(7)
_computing_cell_refinement 'Bruker SAINT V8.40B'
_computing_data_collection 'Bruker APEX2 v2012.2'
_computing_data_reduction 'Bruker SAINT V8.40B'
_computing_molecular_graphics 'XP Version 5.1'
_computing_publication_material 'XP Version 5.1'
_computing_structure_refinement 'SHELXL-2018/3 (Sheldrick, 2018)'
_computing_structure_solution 'SHELXT(Sheldrick,Acta Cryst.(2015)A71,3-8)'
_diffrn_ambient_temperature 100(2)
_diffrn_detector_type 'Bruker Photon III C7 CMOS'
_diffrn_measured_fraction_theta_full 1.000
_diffrn_measured_fraction_theta_max 0.995
_diffrn_measurement_device_type 'Bruker Smart APEX II Quazar'
_diffrn_measurement_method '\f and \w scans'
_diffrn_radiation_type MoK\a
_diffrn_radiation_wavelength 0.71073
_diffrn_reflns_av_R_equivalents 0.0409
_diffrn_reflns_av_unetI/netI 0.0220
_diffrn_reflns_Laue_measured_fraction_full 1.000
_diffrn_reflns_Laue_measured_fraction_max 0.995
_diffrn_reflns_limit_h_max 13
_diffrn_reflns_limit_h_min -13
_diffrn_reflns_limit_k_max 13
_diffrn_reflns_limit_k_min -13
_diffrn_reflns_limit_l_max 22
_diffrn_reflns_limit_l_min -22
_diffrn_reflns_number 80583
_diffrn_reflns_point_group_measured_fraction_full 1.000
_diffrn_reflns_point_group_measured_fraction_max 0.995
_diffrn_reflns_theta_full 25.242
_diffrn_reflns_theta_max 27.219
_diffrn_reflns_theta_min 1.219
_diffrn_source 'Incoatec Microsource'
_exptl_absorpt_coefficient_mu 0.204
_exptl_absorpt_correction_T_max 0.7455
_exptl_absorpt_correction_T_min 0.6885
_exptl_absorpt_correction_type multi-scan
_exptl_absorpt_process_details SADABS-2016/2
_exptl_crystal_colour colourless
_exptl_crystal_density_diffrn 1.209
_exptl_crystal_description block
_exptl_crystal_F_000 696
_exptl_crystal_size_max 0.183
_exptl_crystal_size_mid 0.152
_exptl_crystal_size_min 0.124
_refine_diff_density_max 0.343
_refine_diff_density_min -0.271
_refine_diff_density_rms 0.046
_refine_ls_extinction_method none
_refine_ls_goodness_of_fit_ref 1.044
_refine_ls_hydrogen_treatment constr
_refine_ls_matrix_type full
_refine_ls_number_parameters 421
_refine_ls_number_reflns 8015
_refine_ls_number_restraints 0
_refine_ls_restrained_S_all 1.044
_refine_ls_R_factor_all 0.0410
_refine_ls_R_factor_gt 0.0325
_refine_ls_shift/su_max 0.001
_refine_ls_shift/su_mean 0.000
_refine_ls_structure_factor_coef Fsqd
_refine_ls_weighting_details 'w=1/[\s^2^(Fo^2^)+(0.0373P)^2^+0.8888P] where P=(Fo^2^+2Fc^2^)/3'
_refine_ls_weighting_scheme calc
_refine_ls_wR_factor_gt 0.0801
_refine_ls_wR_factor_ref 0.0849
_reflns_Friedel_coverage 0.000
_reflns_number_gt 6875
_reflns_number_total 8015
_reflns_threshold_expression 'I > 2\s(I)'
_cod_data_source_file d4dt00627e2.cif
_cod_data_source_block sad_a
_cod_depositor_comments 'Adding full bibliography for 7716338--7716339.cif.'
_cod_database_code 7716339
_shelx_shelxl_version_number 2018/3
_shelx_space_group_comment
;
The symmetry employed for this shelxl refinement is uniquely defined
by the following loop, which should always be used as a source of
symmetry information in preference to the above space-group names.
They are only intended as comments.
;
_shelx_estimated_absorpt_t_min 0.964
_shelx_estimated_absorpt_t_max 0.975

loop_
_space_group_symop_operation_xyz
'x, y, z'
'-x, -y, -z'

loop_
_atom_site_label
_atom_site_type_symbol
_atom_site_fract_x
_atom_site_fract_y
_atom_site_fract_z
_atom_site_U_iso_or_equiv
_atom_site_adp_type
_atom_site_occupancy
_atom_site_site_symmetry_order
_atom_site_calc_flag
_atom_site_refinement_flags_posn
_atom_site_refinement_flags_adp
_atom_site_refinement_flags_occupancy
_atom_site_disorder_assembly
_atom_site_disorder_group
Cl1 Cl 0.49561(3) 0.63927(3) 0.82505(2) 0.02020(8) Uani 1 1 d . . . . .
Si1 Si 0.42224(3) 0.52495(3) 0.76540(2) 0.01363(8) Uani 1 1 d . . . . .
Si2 Si 0.53024(3) 0.29852(4) 0.77841(2) 0.01606(8) Uani 1 1 d . . . . .
N1 N 0.27693(10) 0.51614(11) 0.84741(6) 0.0150(2) Uani 1 1 d . . . . .
N2 N 0.26150(10) 0.61689(11) 0.72084(6) 0.0150(2) Uani 1 1 d . . . . .
C1 C 0.25810(12) 0.46692(14) 0.93547(7) 0.0178(3) Uani 1 1 d . . . . .
C7 C 0.27148(13) 0.57770(14) 0.58917(8) 0.0207(3) Uani 1 1 d . . . . .
H7A H 0.244454 0.617820 0.533205 0.031 Uiso 1 1 calc R U . . .
H7B H 0.240184 0.494318 0.611956 0.031 Uiso 1 1 calc R U . . .
H7C H 0.367629 0.556152 0.591827 0.031 Uiso 1 1 calc R U . . .
C8 C 0.06267(13) 0.70962(17) 0.62950(8) 0.0258(3) Uani 1 1 d . . . . .
H8A H 0.038976 0.746629 0.572861 0.039 Uiso 1 1 calc R U . . .
H8B H 0.020753 0.776096 0.658205 0.039 Uiso 1 1 calc R U . . .
H8C H 0.032576 0.625604 0.652631 0.039 Uiso 1 1 calc R U . . .
C9 C 0.19325(12) 0.59339(13) 0.79203(7) 0.0145(2) Uani 1 1 d . . . . .
C10 C 0.05098(12) 0.65247(13) 0.80331(7) 0.0170(3) Uani 1 1 d . . . . .
C11 C -0.04327(13) 0.58051(15) 0.80279(8) 0.0220(3) Uani 1 1 d . . . . .
H11 H -0.016892 0.491065 0.797405 0.026 Uiso 1 1 calc R U . . .
C12 C -0.17541(14) 0.63945(16) 0.81014(9) 0.0280(3) Uani 1 1 d . . . . .
H12 H -0.239631 0.590505 0.809449 0.034 Uiso 1 1 calc R U . . .
C13 C -0.21412(14) 0.76912(17) 0.81845(9) 0.0297(3) Uani 1 1 d . . . . .
H13 H -0.304971 0.809345 0.822899 0.036 Uiso 1 1 calc R U . . .
C2 C 0.14785(14) 0.39031(15) 0.95656(8) 0.0230(3) Uani 1 1 d . . . . .
H2A H 0.147411 0.345891 1.014318 0.035 Uiso 1 1 calc R U . . .
H2B H 0.162657 0.321535 0.927647 0.035 Uiso 1 1 calc R U . . .
H2C H 0.063002 0.454540 0.941190 0.035 Uiso 1 1 calc R U . . .
C14 C -0.12109(15) 0.84106(16) 0.82035(9) 0.0280(3) Uani 1 1 d . . . . .
H14 H -0.148056 0.929740 0.826874 0.034 Uiso 1 1 calc R U . . .
C15 C 0.01228(14) 0.78254(14) 0.81264(8) 0.0216(3) Uani 1 1 d . . . . .
H15 H 0.076399 0.831350 0.813769 0.026 Uiso 1 1 calc R U . . .
C16 C 0.55559(12) 0.52870(13) 0.67950(7) 0.0157(2) Uani 1 1 d . . . . .
C17 C 0.59064(12) 0.64227(13) 0.61438(8) 0.0171(3) Uani 1 1 d . . . . .
C18 C 0.61747(13) 0.75528(14) 0.62974(8) 0.0216(3) Uani 1 1 d . . . . .
H18 H 0.615772 0.759351 0.683351 0.026 Uiso 1 1 calc R U . . .
C19 C 0.64658(15) 0.86176(15) 0.56757(9) 0.0276(3) Uani 1 1 d . . . . .
H19 H 0.665370 0.937341 0.579096 0.033 Uiso 1 1 calc R U . . .
C20 C 0.64834(15) 0.85823(15) 0.48889(9) 0.0288(3) Uani 1 1 d . . . . .
H20 H 0.667016 0.931693 0.446502 0.035 Uiso 1 1 calc R U . . .
C21 C 0.62269(15) 0.74683(15) 0.47241(9) 0.0260(3) Uani 1 1 d . . . . .
H21 H 0.624134 0.743752 0.418615 0.031 Uiso 1 1 calc R U . . .
C22 C 0.59490(13) 0.63975(14) 0.53441(8) 0.0204(3) Uani 1 1 d . . . . .
H22 H 0.578491 0.563455 0.522495 0.024 Uiso 1 1 calc R U . . .
C23 C 0.61926(12) 0.39532(13) 0.69140(8) 0.0172(3) Uani 1 1 d . . . . .
C24 C 0.74301(13) 0.33803(14) 0.65271(8) 0.0205(3) Uani 1 1 d . . . . .
C25 C 0.84526(13) 0.40592(16) 0.62948(9) 0.0254(3) Uani 1 1 d . . . . .
H25 H 0.833802 0.494691 0.634825 0.030 Uiso 1 1 calc R U . . .
C26 C 0.96324(14) 0.34480(19) 0.59871(9) 0.0326(4) Uani 1 1 d . . . . .
H26 H 1.031282 0.392336 0.582982 0.039 Uiso 1 1 calc R U . . .
C27 C 0.98212(15) 0.21520(18) 0.59086(9) 0.0348(4) Uani 1 1 d . . . . .
H27 H 1.062909 0.173736 0.570001 0.042 Uiso 1 1 calc R U . . .
C28 C 0.88292(17) 0.14659(17) 0.61352(9) 0.0343(4) Uani 1 1 d . . . . .
H28 H 0.895458 0.057723 0.608118 0.041 Uiso 1 1 calc R U . . .
C29 C 0.76417(15) 0.20724(15) 0.64435(9) 0.0275(3) Uani 1 1 d . . . . .
H29 H 0.696728 0.158871 0.659883 0.033 Uiso 1 1 calc R U . . .
C30 C 0.64822(13) 0.19252(14) 0.86083(8) 0.0193(3) Uani 1 1 d . . . . .
C31 C 0.62360(14) 0.07841(15) 0.91969(9) 0.0255(3) Uani 1 1 d . . . . .
H31 H 0.548076 0.046647 0.915743 0.031 Uiso 1 1 calc R U . . .
C32 C 0.70796(16) 0.01071(17) 0.98391(10) 0.0330(4) Uani 1 1 d . . . . .
H32 H 0.689080 -0.065941 1.023579 0.040 Uiso 1 1 calc R U . . .
C33 C 0.81919(16) 0.05461(17) 0.99020(10) 0.0339(4) Uani 1 1 d . . . . .
H33 H 0.875913 0.009054 1.034489 0.041 Uiso 1 1 calc R U . . .
C34 C 0.84760(15) 0.16536(16) 0.93162(10) 0.0309(3) Uani 1 1 d . . . . .
H34 H 0.924990 0.194478 0.935017 0.037 Uiso 1 1 calc R U . . .
C35 C 0.76268(14) 0.23362(15) 0.86797(9) 0.0246(3) Uani 1 1 d . . . . .
H35 H 0.782581 0.309844 0.828389 0.029 Uiso 1 1 calc R U . . .
C36 C 0.41879(13) 0.19412(14) 0.76261(8) 0.0199(3) Uani 1 1 d . . . . .
C37 C 0.28251(14) 0.24550(15) 0.76720(9) 0.0228(3) Uani 1 1 d . . . . .
H37 H 0.250438 0.330505 0.778153 0.027 Uiso 1 1 calc R U . . .
C38 C 0.19313(15) 0.17528(16) 0.75616(9) 0.0281(3) Uani 1 1 d . . . . .
H38 H 0.101324 0.211861 0.760006 0.034 Uiso 1 1 calc R U . . .
C39 C 0.23860(17) 0.05195(16) 0.73954(9) 0.0304(3) Uani 1 1 d . . . . .
H39 H 0.177968 0.004121 0.731288 0.036 Uiso 1 1 calc R U . . .
C40 C 0.37236(17) -0.00173(15) 0.73494(10) 0.0325(4) Uani 1 1 d . . . . .
H40 H 0.403430 -0.086443 0.723507 0.039 Uiso 1 1 calc R U . . .
C41 C 0.46151(15) 0.06786(15) 0.74699(9) 0.0273(3) Uani 1 1 d . . . . .
H41 H 0.553119 0.029094 0.744585 0.033 Uiso 1 1 calc R U . . .
C3 C 0.22955(15) 0.58534(15) 0.97254(8) 0.0246(3) Uani 1 1 d . . . . .
H3A H 0.227213 0.549899 1.031018 0.037 Uiso 1 1 calc R U . . .
H3B H 0.144392 0.646197 0.953895 0.037 Uiso 1 1 calc R U . . .
H3C H 0.298791 0.635664 0.956397 0.037 Uiso 1 1 calc R U . . .
C4 C 0.38744(13) 0.36713(15) 0.96838(8) 0.0236(3) Uani 1 1 d . . . . .
H4A H 0.380893 0.334033 1.026839 0.035 Uiso 1 1 calc R U . . .
H4B H 0.459768 0.413436 0.953535 0.035 Uiso 1 1 calc R U . . .
H4C H 0.404284 0.290171 0.945795 0.035 Uiso 1 1 calc R U . . .
C5 C 0.21224(12) 0.67921(13) 0.63698(7) 0.0164(3) Uani 1 1 d . . . . .
C6 C 0.25608(15) 0.81213(14) 0.60179(8) 0.0233(3) Uani 1 1 d . . . . .
H6A H 0.231620 0.849965 0.545298 0.035 Uiso 1 1 calc R U . . .
H6B H 0.351701 0.794607 0.606211 0.035 Uiso 1 1 calc R U . . .
H6C H 0.213039 0.877068 0.631279 0.035 Uiso 1 1 calc R U . . .

loop_
_atom_site_aniso_label
_atom_site_aniso_U_11
_atom_site_aniso_U_22
_atom_site_aniso_U_33
_atom_site_aniso_U_23
_atom_site_aniso_U_13
_atom_site_aniso_U_12
Cl1 0.01703(15) 0.02808(17) 0.02013(16) -0.01125(13) 0.00217(11) -0.00921(13)
Si1 0.01144(16) 0.01621(17) 0.01304(17) -0.00484(13) 0.00084(12) -0.00239(13)
Si2 0.01493(17) 0.01590(17) 0.01562(17) -0.00387(14) 0.00131(13) -0.00176(13)
N1 0.0130(5) 0.0186(5) 0.0131(5) -0.0052(4) 0.0014(4) -0.0029(4)
N2 0.0127(5) 0.0186(5) 0.0130(5) -0.0048(4) 0.0004(4) -0.0023(4)
C1 0.0159(6) 0.0240(7) 0.0120(6) -0.0046(5) 0.0013(5) -0.0032(5)
C7 0.0206(6) 0.0253(7) 0.0183(6) -0.0106(6) -0.0011(5) -0.0038(5)
C8 0.0170(6) 0.0405(9) 0.0175(7) -0.0088(6) -0.0032(5) -0.0010(6)
C9 0.0141(6) 0.0160(6) 0.0159(6) -0.0075(5) 0.0015(5) -0.0046(5)
C10 0.0138(6) 0.0215(7) 0.0131(6) -0.0034(5) 0.0012(5) -0.0017(5)
C11 0.0169(6) 0.0249(7) 0.0217(7) -0.0026(6) -0.0011(5) -0.0050(5)
C12 0.0151(6) 0.0375(9) 0.0247(7) 0.0031(6) -0.0012(5) -0.0080(6)
C13 0.0147(6) 0.0400(9) 0.0215(7) 0.0015(6) 0.0025(5) 0.0035(6)
C2 0.0208(7) 0.0292(7) 0.0163(6) -0.0021(6) 0.0027(5) -0.0070(6)
C14 0.0279(8) 0.0261(7) 0.0208(7) -0.0045(6) 0.0033(6) 0.0061(6)
C15 0.0220(7) 0.0215(7) 0.0185(7) -0.0046(5) 0.0025(5) -0.0025(5)
C16 0.0140(6) 0.0203(6) 0.0135(6) -0.0057(5) 0.0006(5) -0.0045(5)
C17 0.0124(6) 0.0188(6) 0.0180(6) -0.0046(5) 0.0024(5) -0.0017(5)
C18 0.0221(7) 0.0233(7) 0.0201(7) -0.0068(6) 0.0028(5) -0.0070(5)
C19 0.0315(8) 0.0232(7) 0.0301(8) -0.0070(6) 0.0052(6) -0.0124(6)
C20 0.0321(8) 0.0236(7) 0.0255(8) -0.0003(6) 0.0083(6) -0.0083(6)
C21 0.0289(7) 0.0267(7) 0.0185(7) -0.0044(6) 0.0057(6) -0.0039(6)
C22 0.0210(6) 0.0209(7) 0.0183(7) -0.0066(5) 0.0047(5) -0.0037(5)
C23 0.0154(6) 0.0212(7) 0.0146(6) -0.0057(5) 0.0008(5) -0.0029(5)
C24 0.0177(6) 0.0245(7) 0.0140(6) -0.0040(5) 0.0006(5) 0.0025(5)
C25 0.0171(6) 0.0345(8) 0.0221(7) -0.0085(6) 0.0008(5) -0.0016(6)
C26 0.0161(7) 0.0521(10) 0.0251(8) -0.0105(7) 0.0012(6) -0.0011(7)
C27 0.0219(7) 0.0524(10) 0.0187(7) -0.0113(7) 0.0001(6) 0.0134(7)
C28 0.0378(9) 0.0320(8) 0.0232(8) -0.0097(6) 0.0019(6) 0.0112(7)
C29 0.0284(8) 0.0262(8) 0.0223(7) -0.0067(6) 0.0045(6) 0.0017(6)
C30 0.0177(6) 0.0191(6) 0.0185(6) -0.0063(5) 0.0019(5) 0.0010(5)
C31 0.0190(7) 0.0241(7) 0.0260(7) -0.0011(6) 0.0022(6) 0.0002(6)
C32 0.0282(8) 0.0300(8) 0.0265(8) 0.0039(6) 0.0020(6) 0.0038(6)
C33 0.0280(8) 0.0363(9) 0.0274(8) -0.0055(7) -0.0083(6) 0.0087(7)
C34 0.0239(7) 0.0318(8) 0.0362(9) -0.0123(7) -0.0087(6) 0.0012(6)
C35 0.0227(7) 0.0217(7) 0.0275(7) -0.0072(6) -0.0017(6) -0.0012(6)
C36 0.0234(7) 0.0188(6) 0.0164(6) -0.0026(5) -0.0004(5) -0.0056(5)
C37 0.0242(7) 0.0222(7) 0.0240(7) -0.0092(6) 0.0011(5) -0.0067(6)
C38 0.0257(7) 0.0331(8) 0.0290(8) -0.0108(7) 0.0011(6) -0.0112(6)
C39 0.0403(9) 0.0276(8) 0.0285(8) -0.0071(6) -0.0014(7) -0.0181(7)
C40 0.0458(10) 0.0184(7) 0.0348(9) -0.0084(6) -0.0031(7) -0.0083(7)
C41 0.0292(8) 0.0190(7) 0.0307(8) -0.0056(6) -0.0024(6) -0.0015(6)
C3 0.0282(7) 0.0302(8) 0.0165(7) -0.0108(6) 0.0028(5) -0.0050(6)
C4 0.0182(6) 0.0322(8) 0.0151(6) -0.0025(6) -0.0009(5) -0.0012(6)
C5 0.0161(6) 0.0206(6) 0.0120(6) -0.0049(5) -0.0010(5) -0.0026(5)
C6 0.0292(7) 0.0196(7) 0.0190(7) -0.0032(5) -0.0032(6) -0.0039(6)

loop_
_atom_type_symbol
_atom_type_description
_atom_type_scat_dispersion_real
_atom_type_scat_dispersion_imag
_atom_type_scat_source
C C 0.0033 0.0016 'International Tables Vol C Tables 4.2.6.8 and 6.1.1.4'
H H 0.0000 0.0000 'International Tables Vol C Tables 4.2.6.8 and 6.1.1.4'
N N 0.0061 0.0033 'International Tables Vol C Tables 4.2.6.8 and 6.1.1.4'
Si Si 0.0817 0.0704 'International Tables Vol C Tables 4.2.6.8 and 6.1.1.4'
Cl Cl 0.1484 0.1585 'International Tables Vol C Tables 4.2.6.8 and 6.1.1.4'

loop_
_geom_angle_atom_site_label_1
_geom_angle_atom_site_label_2
_geom_angle_atom_site_label_3
_geom_angle
_geom_angle_site_symmetry_1
_geom_angle_site_symmetry_3
_geom_angle_publ_flag
N2 Si1 C16 108.63(6) . . ?
N2 Si1 N1 68.16(5) . . ?
C16 Si1 N1 175.10(5) . . ?
N2 Si1 Cl1 111.64(4) . . ?
C16 Si1 Cl1 97.10(4) . . ?
N1 Si1 Cl1 87.61(4) . . ?
N2 Si1 Si2 127.95(4) . . ?
C16 Si1 Si2 73.79(5) . . ?
N1 Si1 Si2 105.04(4) . . ?
Cl1 Si1 Si2 119.73(3) . . ?
N2 Si1 C9 35.00(5) . . ?
C16 Si1 C9 143.62(5) . . ?
N1 Si1 C9 33.20(5) . . ?
Cl1 Si1 C9 99.85(4) . . ?
Si2 Si1 C9 122.72(4) . . ?
C30 Si2 C23 110.41(6) . . ?
C30 Si2 C36 109.38(6) . . ?
C23 Si2 C36 120.78(6) . . ?
C30 Si2 Si1 123.68(5) . . ?
C23 Si2 Si1 76.96(5) . . ?
C36 Si2 Si1 113.05(5) . . ?
C9 N1 C1 130.13(11) . . ?
C9 N1 Si1 89.52(8) . . ?
C1 N1 Si1 139.79(8) . . ?
C9 N2 C5 130.01(10) . . ?
C9 N2 Si1 94.84(8) . . ?
C5 N2 Si1 134.61(9) . . ?
N1 C1 C3 110.66(11) . . ?
N1 C1 C2 111.18(11) . . ?
C3 C1 C2 110.59(11) . . ?
N1 C1 C4 106.41(10) . . ?
C3 C1 C4 109.57(11) . . ?
C2 C1 C4 108.31(12) . . ?
N1 C9 N2 107.35(11) . . ?
N1 C9 C10 127.07(12) . . ?
N2 C9 C10 125.51(12) . . ?
N1 C9 Si1 57.27(7) . . ?
N2 C9 Si1 50.16(6) . . ?
C10 C9 Si1 173.36(10) . . ?
C15 C10 C11 119.92(12) . . ?
C15 C10 C9 119.19(12) . . ?
C11 C10 C9 120.88(12) . . ?
C12 C11 C10 119.96(14) . . ?
C13 C12 C11 120.20(14) . . ?
C12 C13 C14 120.40(13) . . ?
C13 C14 C15 119.71(14) . . ?
C10 C15 C14 119.78(14) . . ?
C23 C16 C17 123.69(11) . . ?
C23 C16 Si1 104.11(9) . . ?
C17 C16 Si1 132.20(9) . . ?
C18 C17 C22 117.80(12) . . ?
C18 C17 C16 122.04(12) . . ?
C22 C17 C16 120.14(12) . . ?
C19 C18 C17 120.90(13) . . ?
C20 C19 C18 120.39(14) . . ?
C19 C20 C21 119.61(14) . . ?
C20 C21 C22 120.13(14) . . ?
C21 C22 C17 121.16(13) . . ?
C16 C23 C24 128.26(12) . . ?
C16 C23 Si2 105.06(9) . . ?
C24 C23 Si2 126.19(10) . . ?
C29 C24 C25 117.79(13) . . ?
C29 C24 C23 119.49(13) . . ?
C25 C24 C23 122.53(13) . . ?
C26 C25 C24 120.82(15) . . ?
C27 C26 C25 120.46(16) . . ?
C28 C27 C26 119.63(14) . . ?
C27 C28 C29 120.28(16) . . ?
C28 C29 C24 121.03(15) . . ?
C31 C30 C35 117.47(13) . . ?
C31 C30 Si2 123.19(11) . . ?
C35 C30 Si2 119.18(11) . . ?
C32 C31 C30 121.09(14) . . ?
C33 C32 C31 120.27(15) . . ?
C32 C33 C34 119.79(15) . . ?
C33 C34 C35 119.87(15) . . ?
C34 C35 C30 121.48(14) . . ?
C41 C36 C37 117.09(13) . . ?
C41 C36 Si2 124.97(11) . . ?
C37 C36 Si2 117.94(10) . . ?
C38 C37 C36 121.76(13) . . ?
C39 C38 C37 119.67(14) . . ?
C40 C39 C38 119.99(14) . . ?
C39 C40 C41 120.23(14) . . ?
C40 C41 C36 121.25(14) . . ?
N2 C5 C6 108.48(10) . . ?
N2 C5 C8 114.64(11) . . ?
C6 C5 C8 108.34(12) . . ?
N2 C5 C7 107.69(10) . . ?
C6 C5 C7 110.97(11) . . ?
C8 C5 C7 106.74(11) . . ?

loop_
_geom_bond_atom_site_label_1
_geom_bond_atom_site_label_2
_geom_bond_distance
_geom_bond_site_symmetry_2
_geom_bond_publ_flag
Cl1 Si1 2.1218(6) . ?
Si1 N2 1.8339(12) . ?
Si1 C16 1.9622(14) . ?
Si1 N1 2.0022(13) . ?
Si1 Si2 2.3378(7) . ?
Si1 C9 2.3799(14) . ?
Si2 C30 1.8785(15) . ?
Si2 C23 1.8835(15) . ?
Si2 C36 1.8842(15) . ?
N1 C9 1.3033(17) . ?
N1 C1 1.4852(16) . ?
N2 C9 1.3701(16) . ?
N2 C5 1.4971(16) . ?
C1 C3 1.5326(19) . ?
C1 C2 1.5332(19) . ?
C1 C4 1.5340(19) . ?
C7 C5 1.5350(18) . ?
C8 C5 1.5314(18) . ?
C9 C10 1.4900(17) . ?
C10 C15 1.3915(19) . ?
C10 C11 1.3932(19) . ?
C11 C12 1.3849(19) . ?
C12 C13 1.381(2) . ?
C13 C14 1.388(2) . ?
C14 C15 1.396(2) . ?
C16 C23 1.3669(19) . ?
C16 C17 1.4885(18) . ?
C17 C18 1.3992(19) . ?
C17 C22 1.4037(19) . ?
C18 C19 1.391(2) . ?
C19 C20 1.386(2) . ?
C20 C21 1.387(2) . ?
C21 C22 1.389(2) . ?
C23 C24 1.4885(18) . ?
C24 C29 1.398(2) . ?
C24 C25 1.404(2) . ?
C25 C26 1.392(2) . ?
C26 C27 1.385(3) . ?
C27 C28 1.380(3) . ?
C28 C29 1.397(2) . ?
C30 C31 1.400(2) . ?
C30 C35 1.403(2) . ?
C31 C32 1.392(2) . ?
C32 C33 1.384(2) . ?
C33 C34 1.387(2) . ?
C34 C35 1.389(2) . ?
C36 C41 1.402(2) . ?
C36 C37 1.403(2) . ?
C37 C38 1.391(2) . ?
C38 C39 1.383(2) . ?
C39 C40 1.383(2) . ?
C40 C41 1.391(2) . ?
C5 C6 1.5277(19) . ?
